data_1553908
loop_
_publ_author_name
'Qi, Jifeng'
'Zheng, Jing'
'Cui, Sunliang'

_publ_section_title
;
 Facile synthesis of carbo- and heterocycles via Fe(iii)-catalyzed alkene
 hydrofunctionalization
;
_journal_issue 2
_journal_name_full 'Organic Chemistry Frontiers'
_journal_page_first 222
_journal_paper_doi 10.1039/C7QO00817A
_journal_volume 5
_journal_year 2018
_chemical_formula_sum 'C21 H19 Br O2'
_chemical_formula_weight 383.27
_space_group_IT_number 14
_space_group_name_Hall '-P 2yn'
_space_group_name_H-M_alt 'P 1 21/n 1'
_symmetry_cell_setting Monoclinic'
_symmetry_space_group_name_H-M 'P 1 21/n 1'
_atom_sites_solution_hydrogens geom
_atom_sites_solution_primary direct
_atom_sites_solution_secondary difmap
_audit_creation_method SHELXL-97
_audit_update_record
;
2016-07-08 deposited with the CCDC.
2017-10-09 downloaded from the CCDC.
;
_cell_angle_alpha 90.00
_cell_angle_beta 93.738(6)
_cell_angle_gamma 90.00
_cell_formula_units_Z 4
_cell_length_a 8.277(2)
_cell_length_b 19.206(6)
_cell_length_c 11.294(4)
_cell_measurement_reflns_used 773
_cell_measurement_temperature 296(2)
_cell_measurement_theta_max 18.43
_cell_measurement_theta_min 2.79
_cell_volume 1791.6(10)
_computing_cell_refinement 'Bruker SMART'
_computing_data_collection 'Bruker APEX2'
_computing_data_reduction 'Bruker SAINT'
_computing_molecular_graphics 'SHELXTL(Sheldrick, 2008)'
_computing_publication_material 'WINGX (Farrugia,1999)'
_computing_structure_refinement 'SHELXL-97 (Sheldrick, 2008)'
_computing_structure_solution 'SIR97 (Altomare,1999)'
_diffrn_ambient_temperature 296(2)
_diffrn_measured_fraction_theta_full 1.000
_diffrn_measured_fraction_theta_max 1.000
_diffrn_measurement_device_type 'Bruker APEX2 CCD area-detector diffractometer'
_diffrn_measurement_method '\f and \w scans'
_diffrn_radiation_monochromator graphite
_diffrn_radiation_source 'fine-focus sealed tube'
_diffrn_radiation_type MoK\a
_diffrn_radiation_wavelength 0.71073
_diffrn_reflns_av_R_equivalents 0.0748
_diffrn_reflns_av_sigmaI/netI 0.0720
_diffrn_reflns_limit_h_max 7
_diffrn_reflns_limit_h_min -8
_diffrn_reflns_limit_k_max 20
_diffrn_reflns_limit_k_min -20
_diffrn_reflns_limit_l_max 12
_diffrn_reflns_limit_l_min -10
_diffrn_reflns_number 7943
_diffrn_reflns_theta_full 22.20
_diffrn_reflns_theta_max 22.20
_diffrn_reflns_theta_min 2.10
_exptl_absorpt_coefficient_mu 2.304
_exptl_absorpt_correction_T_max 0.5547
_exptl_absorpt_correction_T_min 0.4994
_exptl_absorpt_correction_type multi-scan
_exptl_absorpt_process_details '(SADABS; Bruker, 2001)'
_exptl_crystal_colour colorless
_exptl_crystal_density_diffrn 1.421
_exptl_crystal_density_method 'not measured'
_exptl_crystal_description block
_exptl_crystal_F_000 784
_exptl_crystal_size_max 0.35
_exptl_crystal_size_mid 0.31
_exptl_crystal_size_min 0.29
_refine_diff_density_max 0.501
_refine_diff_density_min -0.465
_refine_diff_density_rms 0.051
_refine_ls_extinction_method none
_refine_ls_goodness_of_fit_ref 1.003
_refine_ls_hydrogen_treatment constr
_refine_ls_matrix_type full
_refine_ls_number_parameters 217
_refine_ls_number_reflns 2251
_refine_ls_number_restraints 70
_refine_ls_restrained_S_all 0.991
_refine_ls_R_factor_all 0.1121
_refine_ls_R_factor_gt 0.0500
_refine_ls_shift/su_max 0.000
_refine_ls_shift/su_mean 0.000
_refine_ls_structure_factor_coef Fsqd
_refine_ls_weighting_details 'calc w=1/[\s^2^(Fo^2^)+(0.0194P)^2^+2.1710P] where P=(Fo^2^+2Fc^2^)/3'
_refine_ls_weighting_scheme calc
_refine_ls_wR_factor_gt 0.0829
_refine_ls_wR_factor_ref 0.1024
_reflns_number_gt 1259
_reflns_number_total 2251
_reflns_threshold_expression >2sigma(I)
_cod_data_source_file c7qo00817a2.cif
_cod_data_source_block a_a
_cod_original_cell_volume 1791.5(9)
_cod_original_sg_symbol_H-M P2(1)/n
_cod_database_code 1553908

loop_
_symmetry_equiv_pos_as_xyz
'x, y, z'
'-x+1/2, y+1/2, -z+1/2'
'-x, -y, -z'
'x-1/2, -y-1/2, z-1/2'

loop_
_atom_site_label
_atom_site_type_symbol
_atom_site_fract_x
_atom_site_fract_y
_atom_site_fract_z
_atom_site_U_iso_or_equiv
_atom_site_adp_type
_atom_site_occupancy
_atom_site_symmetry_multiplicity
_atom_site_calc_flag
_atom_site_refinement_flags
Br1 Br 0.22757(9) 0.99324(4) 0.98211(7) 0.1011(3) Uani 1 1 d U
O2 O 0.5299(5) 0.5992(3) 1.0776(4) 0.1010(16) Uani 1 1 d U
C4 C 0.3880(7) 0.7656(3) 0.9061(5) 0.0647(16) Uani 1 1 d U
O1 O 0.0966(6) 0.6423(3) 0.7973(4) 0.1235(19) Uani 1 1 d U
C5 C 0.4675(7) 0.8058(3) 0.9914(6) 0.0721(17) Uani 1 1 d U
H5 H 0.5580 0.7877 1.0338 0.086 Uiso 1 1 calc R
C12 C 0.3639(7) 0.6286(3) 0.8992(5) 0.0696(16) Uani 1 1 d U
C15 C 0.2418(7) 0.5900(3) 1.0791(6) 0.0631(16) Uani 1 1 d U
C6 C 0.4175(7) 0.8720(3) 1.0162(5) 0.0701(17) Uani 1 1 d U
H6 H 0.4731 0.8980 1.0752 0.084 Uiso 1 1 calc R
C20 C 0.1166(8) 0.6050(3) 0.9982(6) 0.0674(17) Uani 1 1 d U
C3 C 0.2518(7) 0.7942(4) 0.8462(6) 0.0785(18) Uani 1 1 d U
H3 H 0.1938 0.7679 0.7888 0.094 Uiso 1 1 calc R
C13 C 0.4610(7) 0.6955(3) 0.8770(5) 0.0735(16) Uani 1 1 d U
H13 H 0.5559 0.6917 0.9333 0.088 Uiso 1 1 calc R
C1 C 0.2852(7) 0.8995(3) 0.9537(5) 0.0669(17) Uani 1 1 d U
C14 C 0.3966(8) 0.6054(3) 1.0272(6) 0.0699(17) Uani 1 1 d U
C9 C 0.5322(8) 0.6876(4) 0.7543(6) 0.0837(19) Uani 1 1 d U
C21 C 0.1799(8) 0.6291(3) 0.8868(6) 0.0799(18) Uani 1 1 d U
C2 C 0.2014(7) 0.8603(4) 0.8700(6) 0.084(2) Uani 1 1 d U
H2 H 0.1097 0.8784 0.8291 0.100 Uiso 1 1 calc R
C16 C 0.2149(8) 0.5642(3) 1.1896(6) 0.0811(19) Uani 1 1 d U
H16 H 0.2999 0.5536 1.2446 0.097 Uiso 1 1 calc R
C19 C -0.0421(8) 0.5954(4) 1.0264(7) 0.089(2) Uani 1 1 d U
H19 H -0.1276 0.6058 0.9718 0.106 Uiso 1 1 calc R
C18 C -0.0699(9) 0.5705(4) 1.1348(7) 0.096(2) Uani 1 1 d U
H18 H -0.1758 0.5640 1.1553 0.115 Uiso 1 1 calc R
C17 C 0.0556(9) 0.5548(4) 1.2151(6) 0.089(2) Uani 1 1 d U
H17 H 0.0329 0.5373 1.2889 0.107 Uiso 1 1 calc R
C10 C 0.5713(8) 0.6103(3) 0.7583(6) 0.096(2) Uani 1 1 d U
H10A H 0.5835 0.5927 0.6788 0.116 Uiso 1 1 calc R
H10B H 0.6712 0.6020 0.8059 0.116 Uiso 1 1 calc R
C11 C 0.4314(9) 0.5749(4) 0.8127(6) 0.098(2) Uani 1 1 d U
H11A H 0.4679 0.5332 0.8551 0.118 Uiso 1 1 calc R
H11B H 0.3488 0.5619 0.7518 0.118 Uiso 1 1 calc R
C7 C 0.4159(9) 0.7042(4) 0.6481(6) 0.133(3) Uani 1 1 d U
H7A H 0.3216 0.6753 0.6503 0.200 Uiso 1 1 calc R
H7B H 0.4683 0.6955 0.5762 0.200 Uiso 1 1 calc R
H7C H 0.3846 0.7522 0.6509 0.200 Uiso 1 1 calc R
C8 C 0.6824(8) 0.7316(4) 0.7503(7) 0.126(3) Uani 1 1 d U
H8A H 0.6526 0.7799 0.7469 0.188 Uiso 1 1 calc R
H8B H 0.7383 0.7197 0.6813 0.188 Uiso 1 1 calc R
H8C H 0.7519 0.7232 0.8203 0.188 Uiso 1 1 calc R

loop_
_atom_site_aniso_label
_atom_site_aniso_U_11
_atom_site_aniso_U_22
_atom_site_aniso_U_33
_atom_site_aniso_U_23
_atom_site_aniso_U_13
_atom_site_aniso_U_12
Br1 0.1193(6) 0.1005(6) 0.0863(6) 0.0180(5) 0.0285(4) 0.0317(5)
O2 0.061(3) 0.159(4) 0.082(4) 0.026(3) 0.000(2) -0.007(3)
C4 0.061(4) 0.084(4) 0.050(4) 0.006(3) 0.016(3) -0.001(3)
O1 0.108(4) 0.187(5) 0.071(4) 0.023(4) -0.033(3) -0.018(4)
C5 0.071(5) 0.088(5) 0.056(4) 0.008(4) -0.001(3) 0.012(4)
C12 0.073(4) 0.087(4) 0.050(4) -0.003(3) 0.006(3) -0.008(3)
C15 0.058(3) 0.076(4) 0.056(4) -0.005(3) 0.006(3) 0.004(3)
C6 0.076(4) 0.085(4) 0.050(4) 0.003(3) 0.003(3) 0.006(4)
C20 0.065(4) 0.079(5) 0.058(4) -0.007(3) 0.003(3) 0.003(4)
C3 0.067(4) 0.112(5) 0.057(5) -0.013(4) 0.002(3) -0.006(4)
C13 0.078(4) 0.091(4) 0.054(4) 0.001(3) 0.017(3) -0.001(3)
C1 0.074(5) 0.082(4) 0.048(4) 0.017(3) 0.021(3) 0.015(3)
C14 0.068(4) 0.089(5) 0.053(4) -0.001(3) 0.004(3) 0.001(4)
C9 0.093(5) 0.101(5) 0.061(5) 0.007(4) 0.033(3) 0.015(4)
C21 0.083(4) 0.093(5) 0.060(4) -0.009(4) -0.018(3) -0.016(4)
C2 0.060(4) 0.128(5) 0.063(5) 0.003(4) 0.003(3) 0.021(4)
C16 0.076(4) 0.105(5) 0.063(4) -0.003(4) 0.006(3) 0.004(4)
C19 0.060(4) 0.118(6) 0.086(6) -0.014(5) -0.004(4) 0.001(4)
C18 0.073(5) 0.124(7) 0.093(6) -0.024(5) 0.022(4) -0.014(5)
C17 0.090(5) 0.112(6) 0.067(5) -0.008(4) 0.029(4) -0.006(5)
C10 0.125(6) 0.100(5) 0.066(5) -0.008(4) 0.028(4) 0.019(4)
C11 0.135(6) 0.103(5) 0.057(5) -0.009(4) 0.014(4) 0.000(4)
C7 0.177(7) 0.170(8) 0.054(5) 0.007(5) 0.013(4) 0.060(6)
C8 0.126(6) 0.118(6) 0.142(8) 0.007(6) 0.080(5) -0.001(5)

loop_
_atom_type_symbol
_atom_type_description
_atom_type_scat_dispersion_real
_atom_type_scat_dispersion_imag
_atom_type_scat_source
C C 0.0033 0.0016 'International Tables Vol C Tables 4.2.6.8 and 6.1.1.4'
H H 0.0000 0.0000 'International Tables Vol C Tables 4.2.6.8 and 6.1.1.4'
O O 0.0106 0.0060 'International Tables Vol C Tables 4.2.6.8 and 6.1.1.4'
Br Br -0.2901 2.4595 'International Tables Vol C Tables 4.2.6.8 and 6.1.1.4'

loop_
_geom_angle_atom_site_label_1
_geom_angle_atom_site_label_2
_geom_angle_atom_site_label_3
_geom_angle
C5 C4 C3 117.2(6)
C5 C4 C13 118.1(6)
C3 C4 C13 124.5(6)
C4 C5 C6 121.9(6)
C4 C5 H5 119.0
C6 C5 H5 119.0
C21 C12 C14 101.8(5)
C21 C12 C13 120.6(5)
C14 C12 C13 109.6(5)
C21 C12 C11 110.3(5)
C14 C12 C11 110.8(5)
C13 C12 C11 103.8(5)
C20 C15 C16 121.5(6)
C20 C15 C14 109.5(6)
C16 C15 C14 129.1(6)
C1 C6 C5 119.6(6)
C1 C6 H6 120.2
C5 C6 H6 120.2
C15 C20 C19 120.5(6)
C15 C20 C21 110.0(6)
C19 C20 C21 129.5(6)
C2 C3 C4 121.3(6)
C2 C3 H3 119.4
C4 C3 H3 119.4
C4 C13 C12 118.9(5)
C4 C13 C9 117.3(5)
C12 C13 C9 107.3(5)
C4 C13 H13 103.8
C12 C13 H13 103.8
C9 C13 H13 103.8
C2 C1 C6 119.8(6)
C2 C1 Br1 121.4(5)
C6 C1 Br1 118.8(5)
O2 C14 C15 125.6(6)
O2 C14 C12 125.1(6)
C15 C14 C12 109.4(5)
C8 C9 C7 109.9(6)
C8 C9 C10 112.0(6)
C7 C9 C10 110.5(6)
C8 C9 C13 109.6(6)
C7 C9 C13 115.3(6)
C10 C9 C13 99.3(5)
O1 C21 C20 124.3(7)
O1 C21 C12 126.2(7)
C20 C21 C12 109.3(5)
C1 C2 C3 120.1(6)
C1 C2 H2 120.0
C3 C2 H2 120.0
C15 C16 C17 116.7(6)
C15 C16 H16 121.6
C17 C16 H16 121.6
C18 C19 C20 118.5(7)
C18 C19 H19 120.8
C20 C19 H19 120.8
C19 C18 C17 120.9(7)
C19 C18 H18 119.6
C17 C18 H18 119.6
C18 C17 C16 121.9(7)
C18 C17 H17 119.1
C16 C17 H17 119.1
C11 C10 C9 106.6(6)
C11 C10 H10A 110.4
C9 C10 H10A 110.4
C11 C10 H10B 110.4
C9 C10 H10B 110.4
H10A C10 H10B 108.6
C10 C11 C12 105.9(5)
C10 C11 H11A 110.5
C12 C11 H11A 110.5
C10 C11 H11B 110.5
C12 C11 H11B 110.5
H11A C11 H11B 108.7
C9 C7 H7A 109.5
C9 C7 H7B 109.5
H7A C7 H7B 109.5
C9 C7 H7C 109.5
H7A C7 H7C 109.5
H7B C7 H7C 109.5
C9 C8 H8A 109.5
C9 C8 H8B 109.5
H8A C8 H8B 109.5
C9 C8 H8C 109.5
H8A C8 H8C 109.5
H8B C8 H8C 109.5

loop_
_geom_bond_atom_site_label_1
_geom_bond_atom_site_label_2
_geom_bond_distance
Br1 C1 1.895(6)
O2 C14 1.214(6)
C4 C5 1.369(7)
C4 C3 1.389(7)
C4 C13 1.521(8)
O1 C21 1.213(7)
C5 C6 1.371(7)
C5 H5 0.9300
C12 C21 1.519(8)
C12 C14 1.520(8)
C12 C13 1.545(8)
C12 C11 1.550(8)
C15 C20 1.367(7)
C15 C16 1.375(8)
C15 C14 1.473(8)
C6 C1 1.370(7)
C6 H6 0.9300
C20 C19 1.383(8)
C20 C21 1.469(8)
C3 C2 1.368(8)
C3 H3 0.9300
C13 C9 1.549(8)
C13 H13 0.9800
C1 C2 1.363(8)
C9 C8 1.506(8)
C9 C7 1.521(8)
C9 C10 1.520(8)
C2 H2 0.9300
C16 C17 1.379(8)
C16 H16 0.9300
C19 C18 1.348(8)
C19 H19 0.9300
C18 C17 1.367(8)
C18 H18 0.9300
C17 H17 0.9300
C10 C11 1.508(8)
C10 H10A 0.9700
C10 H10B 0.9700
C11 H11A 0.9700
C11 H11B 0.9700
C7 H7A 0.9600
C7 H7B 0.9600
C7 H7C 0.9600
C8 H8A 0.9600
C8 H8B 0.9600
C8 H8C 0.9600

loop_
_geom_torsion_atom_site_label_1
_geom_torsion_atom_site_label_2
_geom_torsion_atom_site_label_3
_geom_torsion_atom_site_label_4
_geom_torsion
C3 C4 C5 C6 -1.1(9)
C13 C4 C5 C6 174.6(5)
C4 C5 C6 C1 -0.6(10)
C16 C15 C20 C19 0.9(10)
C14 C15 C20 C19 -179.5(6)
C16 C15 C20 C21 -177.9(6)
C14 C15 C20 C21 1.7(7)
C5 C4 C3 C2 1.3(9)
C13 C4 C3 C2 -174.0(6)
C5 C4 C13 C12 117.6(6)
C3 C4 C13 C12 -67.1(8)
C5 C4 C13 C9 -110.6(7)
C3 C4 C13 C9 64.7(8)
C21 C12 C13 C4 31.7(8)
C14 C12 C13 C4 -85.9(7)
C11 C12 C13 C4 155.7(6)
C21 C12 C13 C9 -104.4(6)
C14 C12 C13 C9 138.0(5)
C11 C12 C13 C9 19.6(7)
C5 C6 C1 C2 2.0(9)
C5 C6 C1 Br1 -175.7(5)
C20 C15 C14 O2 178.2(7)
C16 C15 C14 O2 -2.3(11)
C20 C15 C14 C12 -3.2(7)
C16 C15 C14 C12 176.3(6)
C21 C12 C14 O2 -178.1(6)
C13 C12 C14 O2 -49.3(9)
C11 C12 C14 O2 64.6(9)
C21 C12 C14 C15 3.3(6)
C13 C12 C14 C15 132.1(5)
C11 C12 C14 C15 -114.0(6)
C4 C13 C9 C8 68.7(8)
C12 C13 C9 C8 -154.4(5)
C4 C13 C9 C7 -55.9(8)
C12 C13 C9 C7 81.0(7)
C4 C13 C9 C10 -173.8(6)
C12 C13 C9 C10 -37.0(7)
C15 C20 C21 O1 175.7(7)
C19 C20 C21 O1 -3.0(12)
C15 C20 C21 C12 0.5(7)
C19 C20 C21 C12 -178.2(6)
C14 C12 C21 O1 -177.4(7)
C13 C12 C21 O1 61.1(9)
C11 C12 C21 O1 -59.8(9)
C14 C12 C21 C20 -2.3(7)
C13 C12 C21 C20 -123.8(6)
C11 C12 C21 C20 115.3(6)
C6 C1 C2 C3 -1.8(10)
Br1 C1 C2 C3 175.9(5)
C4 C3 C2 C1 0.1(10)
C20 C15 C16 C17 -0.6(10)
C14 C15 C16 C17 180.0(6)
C15 C20 C19 C18 -0.5(10)
C21 C20 C19 C18 178.1(7)
C20 C19 C18 C17 -0.3(11)
C19 C18 C17 C16 0.7(12)
C15 C16 C17 C18 -0.3(10)
C8 C9 C10 C11 156.6(6)
C7 C9 C10 C11 -80.6(7)
C13 C9 C10 C11 41.0(7)
C9 C10 C11 C12 -30.4(7)
C21 C12 C11 C10 136.6(6)
C14 C12 C11 C10 -111.5(6)
C13 C12 C11 C10 6.1(7)
